data_7206142
loop_
_publ_author_name
'Garc\'ia, Marcos D.'
'Mart\'i-Rujas, Javier'
'Metrangolo, Pierangelo'
'Peinador, Carlos'
'Pilati, Tullio'
'Resnati, Giuseppe'
'Terraneo, Giancarlo'
'Ursini, Maurizio'

_publ_section_title
;
 Dimensional caging of polyiodides: cation-templated synthesis using
 bipyridinium salts
;
_journal_issue 13
_journal_name_full CrystEngComm
_journal_page_first 4411
_journal_paper_doi 10.1039/c0ce00860e
_journal_volume 13
_journal_year 2011
_chemical_formula_moiety 'C12 H14 N2 2+, 2(I3 1-), 0.5(I2)'
_chemical_formula_sum 'C12 H14 I7 N2'
_chemical_formula_weight 1074.55
_chemical_name_systematic
;
?
;
_space_group_IT_number 2
_symmetry_cell_setting triclinic
_symmetry_space_group_name_Hall '-P 1'
_symmetry_space_group_name_H-M 'P -1'
_atom_sites_solution_hydrogens geom
_atom_sites_solution_primary direct
_atom_sites_solution_secondary difmap
_audit_creation_method SHELXL-97
_cell_angle_alpha 104.800(16)
_cell_angle_beta 99.824(17)
_cell_angle_gamma 102.526(17)
_cell_formula_units_Z 2
_cell_length_a 7.2715(8)
_cell_length_b 12.4980(16)
_cell_length_c 14.3479(18)
_cell_measurement_reflns_used 7608
_cell_measurement_temperature 296(2)
_cell_measurement_theta_max 29.29
_cell_measurement_theta_min 2.96
_cell_volume 1194.8(3)
_computing_cell_refinement 'Bruker SAINT'
_computing_data_collection 'Bruker APEX2'
_computing_data_reduction 'Bruker SAINT'
_computing_molecular_graphics
;
ORTEP-3 (Farrugia, L.J. (1997) Jour. Appl. Cryst. 30, 565)
Mercury (Macrae, C. F., Edgington, P. R., McCabe, P., Pidcock, E.,
Shields, G. P., Taylor, R., Towler, M. & van de Streek, J. (2006).
J. Appl. Cryst. 39, 453-457
;
_computing_publication_material SHELXTL
_computing_structure_refinement 'SHELXL (Sheldrick, G. M. (2008). Acta Cryst. A64, 112-122)'
_computing_structure_solution
;
SIR2002 (Burla, M. C., Camalli, M., Carrozzini, B., Cascarano, G. L.,
Giacovazzo, C., Polidori, G. & Spagna, R. (2003).
J. Appl. Cryst. 36, 1103.)
;
_diffrn_ambient_temperature 296(2)
_diffrn_measured_fraction_theta_full 0.991
_diffrn_measured_fraction_theta_max 0.991
_diffrn_measurement_device_type 'Bruker APEX-II CCD'
_diffrn_measurement_method '\f and \w scans'
_diffrn_radiation_monochromator graphite
_diffrn_radiation_source 'fine-focus sealed tube'
_diffrn_radiation_type MoK\a
_diffrn_radiation_wavelength 0.71073
_diffrn_reflns_av_R_equivalents 0.0236
_diffrn_reflns_av_sigmaI/netI 0.0254
_diffrn_reflns_limit_h_max 10
_diffrn_reflns_limit_h_min -10
_diffrn_reflns_limit_k_max 17
_diffrn_reflns_limit_k_min -17
_diffrn_reflns_limit_l_max 19
_diffrn_reflns_limit_l_min -19
_diffrn_reflns_number 16861
_diffrn_reflns_theta_full 29.50
_diffrn_reflns_theta_max 29.50
_diffrn_reflns_theta_min 1.94
_diffrn_standards_decay_% 0.00
_exptl_absorpt_coefficient_mu 9.088
_exptl_absorpt_correction_T_max 0.2674
_exptl_absorpt_correction_T_min 0.1894
_exptl_absorpt_correction_type multi-scan
_exptl_absorpt_process_details 'Bruker (2001). SADABS. Bruker AXS Inc., Madison, Wisconsin, USA.'
_exptl_crystal_colour black
_exptl_crystal_density_diffrn 2.987
_exptl_crystal_density_method 'not measured'
_exptl_crystal_description table
_exptl_crystal_F_000 942
_exptl_crystal_size_max 0.16
_exptl_crystal_size_mid 0.10
_exptl_crystal_size_min 0.08
_refine_diff_density_max 1.487
_refine_diff_density_min -1.352
_refine_diff_density_rms 0.103
_refine_ls_extinction_method none
_refine_ls_goodness_of_fit_ref 1.013
_refine_ls_hydrogen_treatment noref
_refine_ls_matrix_type full
_refine_ls_number_parameters 202
_refine_ls_number_reflns 6586
_refine_ls_number_restraints 0
_refine_ls_restrained_S_all 1.013
_refine_ls_R_factor_all 0.0521
_refine_ls_R_factor_gt 0.0324
_refine_ls_shift/su_max 0.001
_refine_ls_shift/su_mean 0.000
_refine_ls_structure_factor_coef Fsqd
_refine_ls_weighting_details 'w=1/[\s^2^(Fo^2^)+(0.0220P)^2^+2.9349P] where P=(Fo^2^+2Fc^2^)/3'
_refine_ls_weighting_scheme calc
_refine_ls_wR_factor_gt 0.0696
_refine_ls_wR_factor_ref 0.0791
_reflns_number_gt 4744
_reflns_number_total 6586
_reflns_threshold_expression I>2\s(I)
_cod_data_source_file c0ce00860e.txt
_cod_data_source_block mg62
_cod_database_code 7206142

loop_
_symmetry_equiv_pos_as_xyz
'x, y, z'
'-x, -y, -z'

loop_
_atom_site_label
_atom_site_type_symbol
_atom_site_fract_x
_atom_site_fract_y
_atom_site_fract_z
_atom_site_U_iso_or_equiv
_atom_site_adp_type
_atom_site_occupancy
_atom_site_symmetry_multiplicity
_atom_site_calc_flag
_atom_site_refinement_flags
_atom_site_disorder_assembly
_atom_site_disorder_group
I1 I 0.23863(5) 0.91060(3) 0.07118(3) 0.05653(9) Uani 1 1 d . . .
I2 I 0.35515(6) 1.15923(3) 0.13341(4) 0.07784(13) Uani 1 1 d . . .
I3 I 0.11420(6) 0.65723(3) -0.00510(3) 0.07386(12) Uani 1 1 d . . .
I4 I 0.29280(6) 1.14237(4) 0.44320(3) 0.07572(12) Uani 1 1 d . . .
I5 I 0.15464(5) 0.90251(3) 0.39427(3) 0.06196(10) Uani 1 1 d . . .
I6 I 0.01697(6) 0.63844(4) 0.35700(4) 0.07841(13) Uani 1 1 d . . .
I7A I 0.35484(12) 0.46189(6) 0.54579(5) 0.0920(3) Uani 0.6655(12) 1 d P . .
I7B I 0.3592(2) 0.54676(10) 0.46053(10) 0.0790(5) Uani 0.3345(12) 1 d P . .
N1 N 0.5419(6) 0.5872(4) 0.1723(3) 0.0558(10) Uani 1 1 d . . .
N2 N 0.8461(6) 1.1849(4) 0.2839(3) 0.0558(10) Uani 1 1 d . . .
C1 C 0.4598(8) 0.6532(5) 0.2299(4) 0.0682(15) Uani 1 1 d . . .
H1 H 0.3634 0.6190 0.2565 0.082 Uiso 1 1 calc R . .
C2 C 0.5129(8) 0.7701(5) 0.2512(4) 0.0630(13) Uani 1 1 d . . .
H2 H 0.4523 0.8143 0.2916 0.076 Uiso 1 1 calc R . .
C3 C 0.6574(6) 0.8233(4) 0.2127(3) 0.0465(10) Uani 1 1 d . . .
C4 C 0.7396(8) 0.7525(4) 0.1521(4) 0.0582(12) Uani 1 1 d . . .
H4 H 0.8348 0.7844 0.1237 0.070 Uiso 1 1 calc R . .
C5 C 0.6819(8) 0.6356(5) 0.1336(4) 0.0625(13) Uani 1 1 d . . .
H5 H 0.7403 0.5892 0.0938 0.075 Uiso 1 1 calc R . .
C6 C 0.7210(6) 0.9494(4) 0.2367(3) 0.0465(10) Uani 1 1 d . . .
C7 C 0.7011(8) 1.0195(5) 0.3239(4) 0.0617(13) Uani 1 1 d . . .
H7 H 0.6440 0.9871 0.3672 0.074 Uiso 1 1 calc R . .
C8 C 0.7656(9) 1.1365(5) 0.3465(4) 0.0702(15) Uani 1 1 d . . .
H8 H 0.7537 1.1832 0.4057 0.084 Uiso 1 1 calc R . .
C9 C 0.8631(8) 1.1197(5) 0.1990(4) 0.0625(13) Uani 1 1 d . . .
H9 H 0.9162 1.1543 0.1558 0.075 Uiso 1 1 calc R . .
C10 C 0.8041(8) 1.0023(4) 0.1737(4) 0.0576(12) Uani 1 1 d . . .
H10 H 0.8194 0.9577 0.1143 0.069 Uiso 1 1 calc R . .
C11 C 0.9121(11) 1.3107(5) 0.3090(5) 0.087(2) Uani 1 1 d . . .
H11A H 0.8801 1.3453 0.3697 0.130 Uiso 0.50 1 calc PR . .
H11B H 0.8493 1.3346 0.2565 0.130 Uiso 0.50 1 calc PR . .
H11C H 1.0501 1.3343 0.3170 0.130 Uiso 0.50 1 calc PR . .
H11D H 0.9729 1.3308 0.2591 0.130 Uiso 0.50 1 calc PR . .
H11E H 1.0037 1.3415 0.3723 0.130 Uiso 0.50 1 calc PR . .
H11F H 0.8029 1.3419 0.3118 0.130 Uiso 0.50 1 calc PR . .
C12 C 0.4849(9) 0.4616(5) 0.1543(5) 0.0781(17) Uani 1 1 d . . .
H12A H 0.5517 0.4261 0.1083 0.117 Uiso 0.50 1 calc PR . .
H12B H 0.3474 0.4318 0.1270 0.117 Uiso 0.50 1 calc PR . .
H12C H 0.5184 0.4450 0.2157 0.117 Uiso 0.50 1 calc PR . .
H12D H 0.3933 0.4425 0.1924 0.117 Uiso 0.50 1 calc PR . .
H12E H 0.5976 0.4368 0.1737 0.117 Uiso 0.50 1 calc PR . .
H12F H 0.4266 0.4236 0.0849 0.117 Uiso 0.50 1 calc PR . .

loop_
_atom_site_aniso_label
_atom_site_aniso_U_11
_atom_site_aniso_U_22
_atom_site_aniso_U_33
_atom_site_aniso_U_23
_atom_site_aniso_U_13
_atom_site_aniso_U_12
I1 0.04548(17) 0.0610(2) 0.0641(2) 0.02497(16) 0.00904(14) 0.01249(14)
I2 0.0646(2) 0.0574(2) 0.1037(3) 0.0257(2) 0.0047(2) 0.01113(18)
I3 0.0654(2) 0.0580(2) 0.0948(3) 0.0165(2) 0.0223(2) 0.01567(17)
I4 0.0656(2) 0.0804(3) 0.0872(3) 0.0317(2) 0.0193(2) 0.0242(2)
I5 0.05385(19) 0.0859(3) 0.05478(19) 0.02386(18) 0.01520(15) 0.03208(18)
I6 0.0791(3) 0.0693(2) 0.0927(3) 0.0319(2) 0.0221(2) 0.0224(2)
I7A 0.1309(7) 0.0719(4) 0.0688(4) 0.0193(3) 0.0028(4) 0.0376(4)
I7B 0.0853(9) 0.0608(7) 0.0801(8) 0.0233(6) 0.0106(6) 0.0031(6)
N1 0.058(2) 0.054(2) 0.058(2) 0.020(2) 0.013(2) 0.018(2)
N2 0.053(2) 0.051(2) 0.055(2) 0.0132(19) -0.0007(19) 0.0113(19)
C1 0.068(3) 0.071(4) 0.079(4) 0.034(3) 0.035(3) 0.019(3)
C2 0.068(3) 0.066(3) 0.072(3) 0.026(3) 0.039(3) 0.029(3)
C3 0.048(2) 0.054(3) 0.042(2) 0.019(2) 0.0095(19) 0.020(2)
C4 0.061(3) 0.057(3) 0.063(3) 0.017(2) 0.028(2) 0.019(2)
C5 0.066(3) 0.059(3) 0.064(3) 0.012(3) 0.023(3) 0.021(3)
C6 0.045(2) 0.055(3) 0.046(2) 0.018(2) 0.0116(19) 0.022(2)
C7 0.079(4) 0.062(3) 0.049(3) 0.016(2) 0.024(3) 0.023(3)
C8 0.085(4) 0.072(4) 0.052(3) 0.011(3) 0.018(3) 0.024(3)
C9 0.064(3) 0.065(3) 0.064(3) 0.027(3) 0.022(3) 0.015(3)
C10 0.071(3) 0.060(3) 0.054(3) 0.022(2) 0.029(2) 0.027(3)
C11 0.100(5) 0.056(3) 0.091(5) 0.018(3) 0.004(4) 0.012(3)
C12 0.080(4) 0.060(3) 0.092(5) 0.025(3) 0.019(3) 0.014(3)

loop_
_atom_type_symbol
_atom_type_description
_atom_type_scat_dispersion_real
_atom_type_scat_dispersion_imag
_atom_type_scat_source
C C 0.0033 0.0016 'International Tables Vol C Tables 4.2.6.8 and 6.1.1.4'
H H 0.0000 0.0000 'International Tables Vol C Tables 4.2.6.8 and 6.1.1.4'
N N 0.0061 0.0033 'International Tables Vol C Tables 4.2.6.8 and 6.1.1.4'
I I -0.4742 1.8119 'International Tables Vol C Tables 4.2.6.8 and 6.1.1.4'

loop_
_geom_angle_atom_site_label_1
_geom_angle_atom_site_label_2
_geom_angle_atom_site_label_3
_geom_angle
_geom_angle_site_symmetry_1
_geom_angle_site_symmetry_3
_geom_angle_publ_flag
I2 I1 I3 176.457(18) . . ?
I4 I5 I6 175.516(17) . . ?
C1 N1 C5 119.7(5) . . ?
C1 N1 C12 119.9(5) . . ?
C5 N1 C12 120.4(5) . . ?
C9 N2 C8 120.4(5) . . ?
C9 N2 C11 119.6(5) . . ?
C8 N2 C11 120.0(5) . . ?
N1 C1 C2 121.8(5) . . ?
N1 C1 H1 119.1 . . ?
C2 C1 H1 119.1 . . ?
C1 C2 C3 120.2(5) . . ?
C1 C2 H2 119.9 . . ?
C3 C2 H2 119.9 . . ?
C4 C3 C2 116.9(5) . . ?
C4 C3 C6 121.8(4) . . ?
C2 C3 C6 121.2(4) . . ?
C5 C4 C3 120.6(5) . . ?
C5 C4 H4 119.7 . . ?
C3 C4 H4 119.7 . . ?
N1 C5 C4 120.9(5) . . ?
N1 C5 H5 119.6 . . ?
C4 C5 H5 119.6 . . ?
C7 C6 C10 117.7(5) . . ?
C7 C6 C3 120.6(4) . . ?
C10 C6 C3 121.7(4) . . ?
C8 C7 C6 119.9(5) . . ?
C8 C7 H7 120.1 . . ?
C6 C7 H7 120.1 . . ?
N2 C8 C7 120.9(5) . . ?
N2 C8 H8 119.6 . . ?
C7 C8 H8 119.6 . . ?
N2 C9 C10 121.1(5) . . ?
N2 C9 H9 119.5 . . ?
C10 C9 H9 119.5 . . ?
C9 C10 C6 120.1(5) . . ?
C9 C10 H10 120.0 . . ?
C6 C10 H10 120.0 . . ?
N2 C11 H11A 109.5 . . ?
N2 C11 H11B 109.5 . . ?
H11A C11 H11B 109.5 . . ?
N2 C11 H11C 109.5 . . ?
H11A C11 H11C 109.5 . . ?
H11B C11 H11C 109.5 . . ?
N2 C11 H11D 109.5 . . ?
H11A C11 H11D 141.1 . . ?
H11B C11 H11D 56.3 . . ?
H11C C11 H11D 56.3 . . ?
N2 C11 H11E 109.5 . . ?
H11A C11 H11E 56.3 . . ?
H11B C11 H11E 141.1 . . ?
H11C C11 H11E 56.3 . . ?
H11D C11 H11E 109.5 . . ?
N2 C11 H11F 109.5 . . ?
H11A C11 H11F 56.3 . . ?
H11B C11 H11F 56.3 . . ?
H11C C11 H11F 141.1 . . ?
H11D C11 H11F 109.5 . . ?
H11E C11 H11F 109.5 . . ?
N1 C12 H12A 109.5 . . ?
N1 C12 H12B 109.5 . . ?
H12A C12 H12B 109.5 . . ?
N1 C12 H12C 109.5 . . ?
H12A C12 H12C 109.5 . . ?
H12B C12 H12C 109.5 . . ?
N1 C12 H12D 109.5 . . ?
H12A C12 H12D 141.1 . . ?
H12B C12 H12D 56.3 . . ?
H12C C12 H12D 56.3 . . ?
N1 C12 H12E 109.5 . . ?
H12A C12 H12E 56.3 . . ?
H12B C12 H12E 141.1 . . ?
H12C C12 H12E 56.3 . . ?
H12D C12 H12E 109.5 . . ?
N1 C12 H12F 109.5 . . ?
H12A C12 H12F 56.3 . . ?
H12B C12 H12F 56.3 . . ?
H12C C12 H12F 141.1 . . ?
H12D C12 H12F 109.5 . . ?
H12E C12 H12F 109.5 . . ?

loop_
_geom_bond_atom_site_label_1
_geom_bond_atom_site_label_2
_geom_bond_distance
_geom_bond_site_symmetry_2
_geom_bond_publ_flag
I1 I2 2.8902(7) . ?
I1 I3 2.9483(8) . ?
I4 I5 2.8048(8) . ?
I5 I6 3.1084(8) . ?
I7A I7A 2.7936(18) 2_666 ?
I7B I7B 2.787(3) 2_666 ?
N1 C1 1.323(7) . ?
N1 C5 1.345(7) . ?
N1 C12 1.476(7) . ?
N2 C9 1.324(7) . ?
N2 C8 1.348(7) . ?
N2 C11 1.468(7) . ?
C1 C2 1.366(8) . ?
C1 H1 0.9300 . ?
C2 C3 1.391(7) . ?
C2 H2 0.9300 . ?
C3 C4 1.382(6) . ?
C3 C6 1.473(7) . ?
C4 C5 1.370(7) . ?
C4 H4 0.9300 . ?
C5 H5 0.9300 . ?
C6 C7 1.382(6) . ?
C6 C10 1.392(6) . ?
C7 C8 1.369(8) . ?
C7 H7 0.9300 . ?
C8 H8 0.9300 . ?
C9 C10 1.368(7) . ?
C9 H9 0.9300 . ?
C10 H10 0.9300 . ?
C11 H11A 0.9600 . ?
C11 H11B 0.9600 . ?
C11 H11C 0.9600 . ?
C11 H11D 0.9600 . ?
C11 H11E 0.9600 . ?
C11 H11F 0.9600 . ?
C12 H12A 0.9600 . ?
C12 H12B 0.9600 . ?
C12 H12C 0.9600 . ?
C12 H12D 0.9600 . ?
C12 H12E 0.9600 . ?
C12 H12F 0.9600 . ?

loop_
_geom_torsion_atom_site_label_1
_geom_torsion_atom_site_label_2
_geom_torsion_atom_site_label_3
_geom_torsion_atom_site_label_4
_geom_torsion
_geom_torsion_site_symmetry_1
_geom_torsion_site_symmetry_2
_geom_torsion_site_symmetry_3
_geom_torsion_site_symmetry_4
_geom_torsion_publ_flag
C5 N1 C1 C2 0.2(9) . . . . ?
C12 N1 C1 C2 177.8(5) . . . . ?
N1 C1 C2 C3 -0.3(9) . . . . ?
C1 C2 C3 C4 0.9(8) . . . . ?
C1 C2 C3 C6 -178.3(5) . . . . ?
C2 C3 C4 C5 -1.3(8) . . . . ?
C6 C3 C4 C5 177.8(5) . . . . ?
C1 N1 C5 C4 -0.7(8) . . . . ?
C12 N1 C5 C4 -178.3(5) . . . . ?
C3 C4 C5 N1 1.3(8) . . . . ?
C4 C3 C6 C7 -153.4(5) . . . . ?
C2 C3 C6 C7 25.7(7) . . . . ?
C4 C3 C6 C10 26.1(7) . . . . ?
C2 C3 C6 C10 -154.8(5) . . . . ?
C10 C6 C7 C8 -1.2(8) . . . . ?
C3 C6 C7 C8 178.3(5) . . . . ?
C9 N2 C8 C7 0.4(8) . . . . ?
C11 N2 C8 C7 179.2(6) . . . . ?
C6 C7 C8 N2 1.0(9) . . . . ?
C8 N2 C9 C10 -1.5(8) . . . . ?
C11 N2 C9 C10 179.6(5) . . . . ?
N2 C9 C10 C6 1.2(8) . . . . ?
C7 C6 C10 C9 0.2(8) . . . . ?
C3 C6 C10 C9 -179.4(5) . . . . ?
